data_4334151
loop_
_publ_author_name
'Ryan Gilbert-Wilson'
'Leslie D. Field'
'Stephen B. Colbran'
'Mohan M. Bhadbhade'

_publ_section_title
;
 Low Oxidation State Iron(0), Iron(I), and Ruthenium(0) Dinitrogen
 Complexes with a Very Bulky Neutral Phosphine Ligand
;
_journal_name_full 'Inorganic Chemistry'
_journal_page_first 3043
_journal_page_last 3053
_journal_paper_doi 10.1021/ic3024953
_journal_volume 52
_journal_year 2013
_chemical_formula_moiety '(C42 H78 N2 P4 Ru), 0.5(C5 H12)'
_chemical_formula_sum 'C44.5 H84 N2 P4 Ru'
_chemical_formula_weight 872.09
_chemical_name_systematic
; 
 ? 
;
_space_group_IT_number 14
_symmetry_cell_setting monoclinic
_symmetry_space_group_name_Hall '-P 2yn'
_symmetry_space_group_name_H-M 'P 1 21/n 1'
_atom_sites_solution_hydrogens geom
_atom_sites_solution_primary direct
_atom_sites_solution_secondary difmap
_audit_creation_method SHELXL-97
_cell_angle_alpha 90.00
_cell_angle_beta 90.5590(10)
_cell_angle_gamma 90.00
_cell_formula_units_Z 4
_cell_length_a 13.6360(5)
_cell_length_b 14.2697(5)
_cell_length_c 23.6883(7)
_cell_measurement_reflns_used 9962
_cell_measurement_temperature 152(2)
_cell_measurement_theta_max 30.463
_cell_measurement_theta_min 2.697
_cell_volume 4609.1(3)
_computing_cell_refinement '<i>SAINT</i> (Bruker, 2007)'
_computing_data_collection '<i>APEX2</i> (Bruker, 2007)'
_computing_data_reduction '<i>SAINT</i>  '
_computing_molecular_graphics '<i>SHELXTL-Plus</i> (Sheldrick, 2008)'
_computing_structure_refinement '<i>SHELXL-97</i> (Sheldrick, 2008)'
_computing_structure_solution '<i>SHELXS-97</i> (Sheldrick, 2008)'
_diffrn_ambient_temperature 152(2)
_diffrn_measured_fraction_theta_full 0.996
_diffrn_measured_fraction_theta_max 0.996
_diffrn_measurement_device_type 'Bruker Kappa APEXII CCD Diffractometer'
_diffrn_measurement_method '\f scans and \w scans with \k offsets'
_diffrn_radiation_monochromator graphite
_diffrn_radiation_source 'fine-focus sealed tube'
_diffrn_radiation_type MoK\a
_diffrn_radiation_wavelength 0.71073
_diffrn_reflns_av_R_equivalents 0.0409
_diffrn_reflns_av_sigmaI/netI 0.0377
_diffrn_reflns_limit_h_max 17
_diffrn_reflns_limit_h_min -16
_diffrn_reflns_limit_k_max 18
_diffrn_reflns_limit_k_min -18
_diffrn_reflns_limit_l_max 30
_diffrn_reflns_limit_l_min -24
_diffrn_reflns_number 40047
_diffrn_reflns_theta_full 27.00
_diffrn_reflns_theta_max 27.00
_diffrn_reflns_theta_min 2.68
_exptl_absorpt_coefficient_mu 0.511
_exptl_absorpt_correction_T_max 0.9705
_exptl_absorpt_correction_T_min 0.8877
_exptl_absorpt_correction_type multi-scan
_exptl_absorpt_process_details '<i>SADABS</i> (Bruker, 2001)'
_exptl_crystal_colour 'Orange yellow'
_exptl_crystal_density_diffrn 1.257
_exptl_crystal_description Pyramidal
_exptl_crystal_F_000 1876
_exptl_crystal_size_max 0.24
_exptl_crystal_size_mid 0.12
_exptl_crystal_size_min 0.06
_refine_diff_density_max 0.421
_refine_diff_density_min -0.298
_refine_diff_density_rms 0.063
_refine_ls_extinction_method none
_refine_ls_goodness_of_fit_ref 1.015
_refine_ls_hydrogen_treatment constr
_refine_ls_matrix_type full
_refine_ls_number_parameters 489
_refine_ls_number_reflns 10047
_refine_ls_number_restraints 40
_refine_ls_restrained_S_all 1.015
_refine_ls_R_factor_all 0.0390
_refine_ls_R_factor_gt 0.0268
_refine_ls_shift/su_max 0.001
_refine_ls_shift/su_mean 0.000
_refine_ls_structure_factor_coef Fsqd
_refine_ls_weighting_details 'calc w=1/[\s^2^(Fo^2^)+(0.0272P)^2^+2.3237P] where P=(Fo^2^+2Fc^2^)/3'
_refine_ls_weighting_scheme calc
_refine_ls_wR_factor_gt 0.0614
_refine_ls_wR_factor_ref 0.0670
_reflns_number_gt 8286
_reflns_number_total 10047
_reflns_threshold_expression >2sigma(I)
_cod_data_source_file ic3024953_si_001_3.cif
_cod_data_source_block Complex2
_cod_original_formula_sum 'C44.50 H84 N2 P4 Ru'
_cod_database_code 4334151

loop_
_symmetry_equiv_pos_as_xyz
'x, y, z'
'-x+1/2, y+1/2, -z+1/2'
'-x, -y, -z'
'x-1/2, -y-1/2, z-1/2'

loop_
_atom_site_label
_atom_site_type_symbol
_atom_site_fract_x
_atom_site_fract_y
_atom_site_fract_z
_atom_site_U_iso_or_equiv
_atom_site_adp_type
_atom_site_occupancy
_atom_site_symmetry_multiplicity
_atom_site_calc_flag
_atom_site_refinement_flags
_atom_site_disorder_assembly
_atom_site_disorder_group
C1A C 0.5740(5) 0.0164(4) 0.1297(3) 0.0663(13) Uani 0.50 1 d PDU A -1
H1A1 H 0.5867 0.0839 0.1274 0.100 Uiso 0.50 1 calc PR A -1
H1A2 H 0.6241 -0.0132 0.1537 0.100 Uiso 0.50 1 calc PR A -1
H1A3 H 0.5091 0.0058 0.1459 0.100 Uiso 0.50 1 calc PR A -1
C2A C 0.5775(15) -0.0258(14) 0.0710(4) 0.0650(14) Uani 0.50 1 d PDU A -1
H2A1 H 0.5675 -0.0944 0.0739 0.078 Uiso 0.50 1 calc PR A -1
H2A2 H 0.6435 -0.0152 0.0552 0.078 Uiso 0.50 1 calc PR A -1
C3A C 0.5013(15) 0.0142(14) 0.0306(4) 0.0645(13) Uani 0.50 1 d PDU A -1
H3A1 H 0.4353 0.0013 0.0457 0.077 Uiso 0.50 1 calc PR A -1
H3A2 H 0.5095 0.0831 0.0290 0.077 Uiso 0.50 1 calc PR A -1
C4A C 0.5065(15) -0.0244(14) -0.0286(5) 0.0651(14) Uani 0.50 1 d PDU A -1
H4A1 H 0.4989 -0.0933 -0.0269 0.078 Uiso 0.50 1 calc PR A -1
H4A2 H 0.5725 -0.0111 -0.0438 0.078 Uiso 0.50 1 calc PR A -1
C5A C 0.4306(16) 0.0143(14) -0.0693(5) 0.0703(18) Uani 0.50 1 d PDU A -1
H5A1 H 0.3649 -0.0030 -0.0565 0.105 Uiso 0.50 1 calc PR A -1
H5A2 H 0.4415 -0.0118 -0.1070 0.105 Uiso 0.50 1 calc PR A -1
H5A3 H 0.4362 0.0827 -0.0708 0.105 Uiso 0.50 1 calc PR A -1
Ru1 Ru 0.017259(10) 0.217910(10) 0.150092(6) 0.01006(4) Uani 1 1 d . . .
P4 P -0.11645(3) 0.22067(3) 0.088614(18) 0.01179(9) Uani 1 1 d . . .
P1 P 0.01035(3) 0.06431(3) 0.136512(19) 0.01226(10) Uani 1 1 d . . .
P2 P 0.17351(3) 0.20284(3) 0.112203(19) 0.01215(10) Uani 1 1 d . . .
P3 P -0.00683(3) 0.17655(3) 0.244103(19) 0.01234(10) Uani 1 1 d . . .
C6 C -0.15824(13) 0.09741(13) 0.07657(8) 0.0151(4) Uani 1 1 d . . .
H6A H -0.2068 0.0804 0.1056 0.018 Uiso 1 1 calc R . .
H6B H -0.1910 0.0931 0.0392 0.018 Uiso 1 1 calc R . .
C2 C 0.18572(13) 0.08153(13) 0.08359(8) 0.0156(4) Uani 1 1 d . . .
H2A H 0.1606 0.0799 0.0443 0.019 Uiso 1 1 calc R . .
H2B H 0.2559 0.0637 0.0831 0.019 Uiso 1 1 calc R . .
C3 C -0.03186(14) -0.00252(13) 0.19766(7) 0.0159(4) Uani 1 1 d . . .
H3A H -0.1044 -0.0058 0.1975 0.019 Uiso 1 1 calc R . .
H3B H -0.0057 -0.0672 0.1963 0.019 Uiso 1 1 calc R . .
C1 C 0.12896(13) 0.01129(13) 0.11927(8) 0.0158(4) Uani 1 1 d . . .
H1A H 0.1661 -0.0033 0.1543 0.019 Uiso 1 1 calc R . .
H1B H 0.1188 -0.0476 0.0979 0.019 Uiso 1 1 calc R . .
C5 C -0.07296(13) 0.02790(13) 0.07899(8) 0.0159(4) Uani 1 1 d . . .
H5A H -0.0378 0.0277 0.0426 0.019 Uiso 1 1 calc R . .
H5B H -0.0978 -0.0362 0.0861 0.019 Uiso 1 1 calc R . .
C4 C 0.00477(13) 0.04704(13) 0.25105(7) 0.0153(4) Uani 1 1 d . . .
H4A H 0.0743 0.0305 0.2580 0.018 Uiso 1 1 calc R . .
H4B H -0.0338 0.0255 0.2838 0.018 Uiso 1 1 calc R . .
C7 C 0.28666(13) 0.21574(13) 0.15767(8) 0.0162(4) Uani 1 1 d . . .
H7 H 0.3435 0.2285 0.1324 0.019 Uiso 1 1 calc R . .
C10 C 0.27517(14) 0.29974(14) 0.19752(8) 0.0208(4) Uani 1 1 d . . .
H10A H 0.2649 0.3572 0.1748 0.025 Uiso 1 1 calc R . .
H10B H 0.2163 0.2903 0.2210 0.025 Uiso 1 1 calc R . .
C9 C 0.40057(16) 0.14112(17) 0.23013(9) 0.0311(5) Uani 1 1 d . . .
H9A H 0.4115 0.0839 0.2530 0.037 Uiso 1 1 calc R . .
H9B H 0.4589 0.1508 0.2063 0.037 Uiso 1 1 calc R . .
C8 C 0.31017(15) 0.12774(15) 0.19241(8) 0.0228(4) Uani 1 1 d . . .
H8A H 0.2532 0.1121 0.2162 0.027 Uiso 1 1 calc R . .
H8B H 0.3215 0.0745 0.1665 0.027 Uiso 1 1 calc R . .
C11 C 0.36452(16) 0.31317(17) 0.23600(9) 0.0291(5) Uani 1 1 d . . .
H11A H 0.4218 0.3306 0.2129 0.035 Uiso 1 1 calc R . .
H11B H 0.3518 0.3651 0.2626 0.035 Uiso 1 1 calc R . .
C12 C 0.38802(16) 0.22469(18) 0.26912(9) 0.0325(5) Uani 1 1 d . . .
H12A H 0.4491 0.2343 0.2913 0.039 Uiso 1 1 calc R . .
H12B H 0.3344 0.2118 0.2959 0.039 Uiso 1 1 calc R . .
C13 C -0.10535(13) 0.26549(13) 0.01437(7) 0.0137(4) Uani 1 1 d . . .
H13 H -0.1731 0.2730 -0.0016 0.016 Uiso 1 1 calc R . .
C17 C -0.04128(15) 0.23450(14) -0.08397(8) 0.0207(4) Uani 1 1 d . . .
H17A H -0.0015 0.1905 -0.1065 0.025 Uiso 1 1 calc R . .
H17B H -0.1075 0.2377 -0.1014 0.025 Uiso 1 1 calc R . .
C14 C -0.05513(14) 0.36145(13) 0.01299(8) 0.0165(4) Uani 1 1 d . . .
H14A H 0.0117 0.3560 0.0293 0.020 Uiso 1 1 calc R . .
H14B H -0.0925 0.4062 0.0364 0.020 Uiso 1 1 calc R . .
C15 C -0.04870(15) 0.39920(14) -0.04754(8) 0.0211(4) Uani 1 1 d . . .
H15A H -0.1157 0.4096 -0.0628 0.025 Uiso 1 1 calc R . .
H15B H -0.0142 0.4602 -0.0472 0.025 Uiso 1 1 calc R . .
C16 C 0.00559(15) 0.33131(14) -0.08563(8) 0.0209(4) Uani 1 1 d . . .
H16A H 0.0749 0.3268 -0.0732 0.025 Uiso 1 1 calc R . .
H16B H 0.0043 0.3552 -0.1249 0.025 Uiso 1 1 calc R . .
C18 C -0.04960(15) 0.19720(13) -0.02376(7) 0.0175(4) Uani 1 1 d . . .
H18A H 0.0170 0.1867 -0.0079 0.021 Uiso 1 1 calc R . .
H18B H -0.0841 0.1362 -0.0245 0.021 Uiso 1 1 calc R . .
C19 C 0.08073(14) 0.21046(13) 0.30266(7) 0.0160(4) Uani 1 1 d . . .
H19 H 0.1477 0.1966 0.2881 0.019 Uiso 1 1 calc R . .
C20 C 0.07973(14) 0.31548(14) 0.31480(8) 0.0199(4) Uani 1 1 d . . .
H20A H 0.0156 0.3329 0.3309 0.024 Uiso 1 1 calc R . .
H20B H 0.0876 0.3502 0.2790 0.024 Uiso 1 1 calc R . .
C24 C 0.07285(15) 0.15590(15) 0.35867(8) 0.0218(4) Uani 1 1 d . . .
H24A H 0.0083 0.1683 0.3759 0.026 Uiso 1 1 calc R . .
H24B H 0.0775 0.0878 0.3510 0.026 Uiso 1 1 calc R . .
C22 C 0.15479(16) 0.28939(16) 0.41112(9) 0.0268(5) Uani 1 1 d . . .
H22A H 0.2110 0.3058 0.4359 0.032 Uiso 1 1 calc R . .
H22B H 0.0938 0.3070 0.4308 0.032 Uiso 1 1 calc R . .
C23 C 0.15480(16) 0.18484(16) 0.40017(8) 0.0265(5) Uani 1 1 d . . .
H23A H 0.1460 0.1512 0.4363 0.032 Uiso 1 1 calc R . .
H23B H 0.2190 0.1662 0.3846 0.032 Uiso 1 1 calc R . .
C21 C 0.16181(15) 0.34404(15) 0.35608(8) 0.0246(4) Uani 1 1 d . . .
H21A H 0.2263 0.3321 0.3386 0.030 Uiso 1 1 calc R . .
H21B H 0.1570 0.4120 0.3641 0.030 Uiso 1 1 calc R . .
C29 C -0.42280(15) 0.28224(16) 0.09611(10) 0.0280(5) Uani 1 1 d . . .
H29A H -0.4783 0.2662 0.0706 0.034 Uiso 1 1 calc R . .
H29B H -0.4335 0.2503 0.1326 0.034 Uiso 1 1 calc R . .
C25 C -0.23856(13) 0.27234(13) 0.10819(7) 0.0148(4) Uani 1 1 d . . .
H25 H -0.2539 0.2456 0.1461 0.018 Uiso 1 1 calc R . .
C26 C -0.23626(14) 0.37868(13) 0.11663(8) 0.0181(4) Uani 1 1 d . . .
H26A H -0.1811 0.3951 0.1423 0.022 Uiso 1 1 calc R . .
H26B H -0.2247 0.4096 0.0799 0.022 Uiso 1 1 calc R . .
C27 C -0.33211(14) 0.41537(15) 0.14140(8) 0.0223(4) Uani 1 1 d . . .
H27A H -0.3398 0.3903 0.1801 0.027 Uiso 1 1 calc R . .
H27B H -0.3291 0.4846 0.1440 0.027 Uiso 1 1 calc R . .
C30 C -0.32702(14) 0.24712(15) 0.07033(9) 0.0226(4) Uani 1 1 d . . .
H30A H -0.3186 0.2756 0.0326 0.027 Uiso 1 1 calc R . .
H30B H -0.3303 0.1783 0.0655 0.027 Uiso 1 1 calc R . .
C28 C -0.42067(15) 0.38703(15) 0.10540(9) 0.0257(5) Uani 1 1 d . . .
H28A H -0.4816 0.4068 0.1244 0.031 Uiso 1 1 calc R . .
H28B H -0.4179 0.4194 0.0685 0.031 Uiso 1 1 calc R . .
C36 C -0.16025(14) 0.30148(14) 0.26805(8) 0.0211(4) Uani 1 1 d . . .
H36A H -0.1075 0.3457 0.2791 0.025 Uiso 1 1 calc R . .
H36B H -0.1732 0.3093 0.2271 0.025 Uiso 1 1 calc R . .
C31 C -0.12639(13) 0.20069(14) 0.27974(8) 0.0175(4) Uani 1 1 d . . .
H31 H -0.1154 0.1944 0.3214 0.021 Uiso 1 1 calc R . .
C32 C -0.20908(14) 0.13302(15) 0.26274(8) 0.0220(4) Uani 1 1 d . . .
H32A H -0.2225 0.1387 0.2217 0.026 Uiso 1 1 calc R . .
H32B H -0.1882 0.0678 0.2705 0.026 Uiso 1 1 calc R . .
C35 C -0.25300(16) 0.32456(17) 0.30081(9) 0.0317(5) Uani 1 1 d . . .
H35A H -0.2381 0.3230 0.3418 0.038 Uiso 1 1 calc R . .
H35B H -0.2749 0.3888 0.2910 0.038 Uiso 1 1 calc R . .
C34 C -0.33529(16) 0.25566(19) 0.28768(10) 0.0368(6) Uani 1 1 d . . .
H34A H -0.3913 0.2685 0.3128 0.044 Uiso 1 1 calc R . .
H34B H -0.3579 0.2649 0.2482 0.044 Uiso 1 1 calc R . .
C33 C -0.30275(16) 0.15460(17) 0.29550(10) 0.0320(5) Uani 1 1 d . . .
H33A H -0.3558 0.1123 0.2824 0.038 Uiso 1 1 calc R . .
H33B H -0.2910 0.1424 0.3361 0.038 Uiso 1 1 calc R . .
C37 C 0.21426(13) 0.26927(13) 0.04802(7) 0.0159(4) Uani 1 1 d . . .
H37 H 0.1574 0.2673 0.0211 0.019 Uiso 1 1 calc R . .
C38 C 0.30104(14) 0.22821(14) 0.01576(8) 0.0214(4) Uani 1 1 d . . .
H38A H 0.3598 0.2279 0.0406 0.026 Uiso 1 1 calc R . .
H38B H 0.2862 0.1625 0.0053 0.026 Uiso 1 1 calc R . .
C39 C 0.32303(17) 0.28438(16) -0.03768(9) 0.0295(5) Uani 1 1 d . . .
H39A H 0.3820 0.2582 -0.0559 0.035 Uiso 1 1 calc R . .
H39B H 0.2673 0.2782 -0.0645 0.035 Uiso 1 1 calc R . .
C42 C 0.23216(15) 0.37351(14) 0.06020(8) 0.0210(4) Uani 1 1 d . . .
H42A H 0.1737 0.4002 0.0787 0.025 Uiso 1 1 calc R . .
H42B H 0.2884 0.3799 0.0867 0.025 Uiso 1 1 calc R . .
C41 C 0.25330(16) 0.42896(15) 0.00636(9) 0.0277(5) Uani 1 1 d . . .
H41A H 0.1945 0.4283 -0.0185 0.033 Uiso 1 1 calc R . .
H41B H 0.2679 0.4949 0.0163 0.033 Uiso 1 1 calc R . .
C40 C 0.33995(18) 0.38708(17) -0.02498(10) 0.0340(5) Uani 1 1 d . . .
H40A H 0.3496 0.4216 -0.0608 0.041 Uiso 1 1 calc R . .
H40B H 0.4002 0.3941 -0.0017 0.041 Uiso 1 1 calc R . .
N1 N 0.02342(11) 0.35672(12) 0.16226(6) 0.0170(3) Uani 1 1 d . . .
N2 N 0.02648(14) 0.43275(13) 0.16896(8) 0.0305(4) Uani 1 1 d . . .

loop_
_atom_site_aniso_label
_atom_site_aniso_U_11
_atom_site_aniso_U_22
_atom_site_aniso_U_33
_atom_site_aniso_U_23
_atom_site_aniso_U_13
_atom_site_aniso_U_12
C1A 0.063(3) 0.028(3) 0.110(3) 0.004(2) 0.034(3) -0.008(2)
C2A 0.051(3) 0.028(3) 0.116(2) -0.004(2) 0.026(2) -0.002(2)
C3A 0.048(3) 0.027(3) 0.118(2) -0.0054(19) 0.0247(17) -0.002(2)
C4A 0.048(3) 0.029(3) 0.119(2) -0.006(2) 0.0229(18) -0.003(2)
C5A 0.053(4) 0.034(5) 0.123(3) -0.004(3) 0.016(3) -0.008(3)
Ru1 0.01116(7) 0.00944(7) 0.00956(7) -0.00047(5) -0.00077(5) -0.00055(5)
P4 0.0127(2) 0.0119(2) 0.0107(2) -0.00055(18) -0.00134(17) -0.00036(18)
P1 0.0129(2) 0.0107(2) 0.0131(2) -0.00058(17) -0.00093(17) -0.00090(17)
P2 0.0120(2) 0.0126(2) 0.0118(2) -0.00024(17) -0.00024(17) -0.00070(17)
P3 0.0126(2) 0.0141(2) 0.0104(2) 0.00043(18) 0.00005(17) 0.00073(18)
C6 0.0149(9) 0.0139(9) 0.0164(9) -0.0010(7) -0.0025(7) -0.0029(7)
C2 0.0151(9) 0.0155(9) 0.0162(9) -0.0030(7) 0.0007(7) 0.0017(7)
C3 0.0172(9) 0.0119(9) 0.0186(9) 0.0018(7) 0.0002(7) -0.0017(7)
C1 0.0170(9) 0.0116(9) 0.0187(9) -0.0018(7) 0.0001(7) 0.0019(7)
C5 0.0185(9) 0.0134(9) 0.0159(9) -0.0020(7) -0.0022(7) -0.0016(7)
C4 0.0153(9) 0.0164(9) 0.0143(9) 0.0038(7) 0.0005(7) -0.0003(7)
C7 0.0129(9) 0.0210(10) 0.0146(9) 0.0012(8) -0.0009(7) -0.0013(7)
C10 0.0221(10) 0.0224(11) 0.0178(9) -0.0020(8) -0.0026(8) -0.0059(8)
C9 0.0218(11) 0.0454(15) 0.0260(11) 0.0080(10) -0.0076(9) 0.0034(10)
C8 0.0217(10) 0.0244(11) 0.0221(10) 0.0027(8) -0.0043(8) 0.0024(8)
C11 0.0241(11) 0.0416(14) 0.0215(10) -0.0060(10) -0.0039(9) -0.0141(10)
C12 0.0241(11) 0.0549(16) 0.0185(10) 0.0018(10) -0.0076(9) -0.0073(11)
C13 0.0142(9) 0.0158(10) 0.0110(8) -0.0002(7) -0.0027(7) -0.0008(7)
C17 0.0286(11) 0.0212(11) 0.0124(9) -0.0016(8) 0.0013(8) -0.0011(8)
C14 0.0192(10) 0.0146(9) 0.0158(9) -0.0018(7) 0.0021(7) -0.0014(7)
C15 0.0281(11) 0.0163(10) 0.0188(9) 0.0028(8) 0.0017(8) -0.0035(8)
C16 0.0250(11) 0.0237(11) 0.0138(9) 0.0006(8) 0.0022(8) -0.0043(8)
C18 0.0237(10) 0.0159(10) 0.0129(9) -0.0016(7) -0.0007(7) -0.0010(8)
C19 0.0161(9) 0.0196(10) 0.0123(8) -0.0003(7) -0.0006(7) 0.0004(7)
C20 0.0235(10) 0.0202(10) 0.0159(9) -0.0003(8) -0.0041(8) -0.0001(8)
C24 0.0255(11) 0.0251(11) 0.0147(9) 0.0038(8) -0.0034(8) -0.0009(8)
C22 0.0262(11) 0.0344(13) 0.0197(10) -0.0030(9) -0.0086(8) 0.0020(9)
C23 0.0307(12) 0.0307(12) 0.0179(10) 0.0019(9) -0.0083(9) 0.0030(9)
C21 0.0270(11) 0.0247(11) 0.0220(10) -0.0037(9) -0.0074(8) -0.0032(9)
C29 0.0145(10) 0.0319(12) 0.0376(12) -0.0031(10) -0.0007(9) 0.0002(9)
C25 0.0131(9) 0.0177(10) 0.0137(8) 0.0014(7) -0.0007(7) 0.0015(7)
C26 0.0191(10) 0.0182(10) 0.0171(9) -0.0014(8) -0.0012(7) 0.0022(8)
C27 0.0253(11) 0.0209(11) 0.0207(10) -0.0022(8) 0.0033(8) 0.0062(8)
C30 0.0162(10) 0.0241(11) 0.0275(11) -0.0064(9) -0.0048(8) 0.0010(8)
C28 0.0179(10) 0.0293(12) 0.0300(11) -0.0002(9) 0.0010(8) 0.0081(9)
C36 0.0178(10) 0.0263(11) 0.0192(10) -0.0005(8) 0.0000(8) 0.0049(8)
C31 0.0146(9) 0.0257(11) 0.0123(8) 0.0013(7) 0.0018(7) 0.0031(8)
C32 0.0168(10) 0.0288(11) 0.0204(10) 0.0065(8) 0.0006(8) -0.0013(8)
C35 0.0265(12) 0.0400(14) 0.0287(12) 0.0011(10) 0.0061(9) 0.0161(10)
C34 0.0182(11) 0.0545(16) 0.0378(13) 0.0093(12) 0.0103(10) 0.0113(10)
C33 0.0187(11) 0.0456(15) 0.0319(12) 0.0099(11) 0.0074(9) -0.0010(10)
C37 0.0152(9) 0.0186(10) 0.0140(9) 0.0013(7) -0.0001(7) -0.0020(7)
C38 0.0206(10) 0.0235(11) 0.0201(10) 0.0033(8) 0.0060(8) 0.0014(8)
C39 0.0337(12) 0.0333(13) 0.0216(10) 0.0064(9) 0.0108(9) 0.0009(10)
C42 0.0251(11) 0.0174(10) 0.0205(10) 0.0029(8) 0.0022(8) -0.0029(8)
C41 0.0364(13) 0.0207(11) 0.0261(11) 0.0081(9) 0.0023(9) -0.0028(9)
C40 0.0389(13) 0.0345(13) 0.0289(12) 0.0124(10) 0.0101(10) -0.0072(11)
N1 0.0181(8) 0.0191(9) 0.0137(8) -0.0013(6) -0.0012(6) -0.0013(7)
N2 0.0409(11) 0.0181(10) 0.0323(10) -0.0049(8) -0.0036(8) -0.0010(8)

loop_
_atom_type_symbol
_atom_type_description
_atom_type_scat_dispersion_real
_atom_type_scat_dispersion_imag
_atom_type_scat_source
C C 0.0033 0.0016 'International Tables Vol C Tables 4.2.6.8 and 6.1.1.4'
H H 0.0000 0.0000 'International Tables Vol C Tables 4.2.6.8 and 6.1.1.4'
N N 0.0061 0.0033 'International Tables Vol C Tables 4.2.6.8 and 6.1.1.4'
P P 0.1023 0.0942 'International Tables Vol C Tables 4.2.6.8 and 6.1.1.4'
Ru Ru -1.2594 0.8363 'International Tables Vol C Tables 4.2.6.8 and 6.1.1.4'

loop_
_geom_angle_atom_site_label_1
_geom_angle_atom_site_label_2
_geom_angle_atom_site_label_3
_geom_angle
C1A C2A C3A 113.7(4)
C1A C2A H2A1 108.8
C3A C2A H2A1 108.8
C1A C2A H2A2 108.8
C3A C2A H2A2 108.8
H2A1 C2A H2A2 107.7
C4A C3A C2A 114.3(3)
C4A C3A H3A1 108.7
C2A C3A H3A1 108.7
C4A C3A H3A2 108.7
C2A C3A H3A2 108.7
H3A1 C3A H3A2 107.6
C3A C4A C5A 114.9(4)
C3A C4A H4A1 108.5
C5A C4A H4A1 108.5
C3A C4A H4A2 108.5
C5A C4A H4A2 108.5
H4A1 C4A H4A2 107.5
N1 Ru1 P1 179.92(5)
N1 Ru1 P4 96.03(4)
P1 Ru1 P4 83.905(17)
N1 Ru1 P2 96.28(5)
P1 Ru1 P2 83.720(17)
P4 Ru1 P2 118.374(17)
N1 Ru1 P3 96.84(4)
P1 Ru1 P3 83.227(17)
P4 Ru1 P3 119.102(17)
P2 Ru1 P3 118.866(17)
C6 P4 C13 101.81(8)
C6 P4 C25 97.88(8)
C13 P4 C25 100.18(8)
C6 P4 Ru1 108.41(6)
C13 P4 Ru1 121.51(6)
C25 P4 Ru1 122.88(6)
C3 P1 C1 104.23(9)
C3 P1 C5 104.01(8)
C1 P1 C5 104.94(8)
C3 P1 Ru1 114.41(6)
C1 P1 Ru1 113.80(6)
C5 P1 Ru1 114.30(6)
C2 P2 C37 98.38(8)
C2 P2 C7 102.88(8)
C37 P2 C7 99.57(8)
C2 P2 Ru1 108.09(6)
C37 P2 Ru1 122.93(6)
C7 P2 Ru1 121.21(6)
C4 P3 C31 102.48(8)
C4 P3 C19 97.88(8)
C31 P3 C19 99.72(8)
C4 P3 Ru1 108.86(6)
C31 P3 Ru1 121.00(6)
C19 P3 Ru1 122.97(6)
C5 C6 P4 111.96(12)
C5 C6 H6A 109.2
P4 C6 H6A 109.2
C5 C6 H6B 109.2
P4 C6 H6B 109.2
H6A C6 H6B 107.9
C1 C2 P2 111.12(12)
C1 C2 H2A 109.4
P2 C2 H2A 109.4
C1 C2 H2B 109.4
P2 C2 H2B 109.4
H2A C2 H2B 108.0
C4 C3 P1 108.10(12)
C4 C3 H3A 110.1
P1 C3 H3A 110.1
C4 C3 H3B 110.1
P1 C3 H3B 110.1
H3A C3 H3B 108.4
C2 C1 P1 107.77(12)
C2 C1 H1A 110.2
P1 C1 H1A 110.2
C2 C1 H1B 110.2
P1 C1 H1B 110.2
H1A C1 H1B 108.5
C6 C5 P1 107.96(12)
C6 C5 H5A 110.1
P1 C5 H5A 110.1
C6 C5 H5B 110.1
P1 C5 H5B 110.1
H5A C5 H5B 108.4
C3 C4 P3 111.06(12)
C3 C4 H4A 109.4
P3 C4 H4A 109.4
C3 C4 H4B 109.4
P3 C4 H4B 109.4
H4A C4 H4B 108.0
C8 C7 C10 109.36(15)
C8 C7 P2 113.13(13)
C10 C7 P2 109.90(13)
C8 C7 H7 108.1
C10 C7 H7 108.1
P2 C7 H7 108.1
C11 C10 C7 112.31(17)
C11 C10 H10A 109.1
C7 C10 H10A 109.1
C11 C10 H10B 109.1
C7 C10 H10B 109.1
H10A C10 H10B 107.9
C12 C9 C8 111.02(18)
C12 C9 H9A 109.4
C8 C9 H9A 109.4
C12 C9 H9B 109.4
C8 C9 H9B 109.4
H9A C9 H9B 108.0
C9 C8 C7 112.01(17)
C9 C8 H8A 109.2
C7 C8 H8A 109.2
C9 C8 H8B 109.2
C7 C8 H8B 109.2
H8A C8 H8B 107.9
C12 C11 C10 111.54(18)
C12 C11 H11A 109.3
C10 C11 H11A 109.3
C12 C11 H11B 109.3
C10 C11 H11B 109.3
H11A C11 H11B 108.0
C9 C12 C11 111.28(18)
C9 C12 H12A 109.4
C11 C12 H12A 109.4
C9 C12 H12B 109.4
C11 C12 H12B 109.4
H12A C12 H12B 108.0
C14 C13 C18 109.32(15)
C14 C13 P4 111.37(12)
C18 C13 P4 112.31(12)
C14 C13 H13 107.9
C18 C13 H13 107.9
P4 C13 H13 107.9
C16 C17 C18 112.04(15)
C16 C17 H17A 109.2
C18 C17 H17A 109.2
C16 C17 H17B 109.2
C18 C17 H17B 109.2
H17A C17 H17B 107.9
C13 C14 C15 111.30(15)
C13 C14 H14A 109.4
C15 C14 H14A 109.4
C13 C14 H14B 109.4
C15 C14 H14B 109.4
H14A C14 H14B 108.0
C16 C15 C14 111.30(16)
C16 C15 H15A 109.4
C14 C15 H15A 109.4
C16 C15 H15B 109.4
C14 C15 H15B 109.4
H15A C15 H15B 108.0
C15 C16 C17 110.83(16)
C15 C16 H16A 109.5
C17 C16 H16A 109.5
C15 C16 H16B 109.5
C17 C16 H16B 109.5
H16A C16 H16B 108.1
C17 C18 C13 111.71(15)
C17 C18 H18A 109.3
C13 C18 H18A 109.3
C17 C18 H18B 109.3
C13 C18 H18B 109.3
H18A C18 H18B 107.9
C20 C19 C24 109.43(15)
C20 C19 P3 112.58(12)
C24 C19 P3 117.03(13)
C20 C19 H19 105.6
C24 C19 H19 105.6
P3 C19 H19 105.6
C19 C20 C21 111.91(16)
C19 C20 H20A 109.2
C21 C20 H20A 109.2
C19 C20 H20B 109.2
C21 C20 H20B 109.2
H20A C20 H20B 107.9
C23 C24 C19 110.98(16)
C23 C24 H24A 109.4
C19 C24 H24A 109.4
C23 C24 H24B 109.4
C19 C24 H24B 109.4
H24A C24 H24B 108.0
C23 C22 C21 110.97(17)
C23 C22 H22A 109.4
C21 C22 H22A 109.4
C23 C22 H22B 109.4
C21 C22 H22B 109.4
H22A C22 H22B 108.0
C22 C23 C24 111.88(17)
C22 C23 H23A 109.2
C24 C23 H23A 109.2
C22 C23 H23B 109.2
C24 C23 H23B 109.2
H23A C23 H23B 107.9
C22 C21 C20 110.98(17)
C22 C21 H21A 109.4
C20 C21 H21A 109.4
C22 C21 H21B 109.4
C20 C21 H21B 109.4
H21A C21 H21B 108.0
C28 C29 C30 111.50(17)
C28 C29 H29A 109.3
C30 C29 H29A 109.3
C28 C29 H29B 109.3
C30 C29 H29B 109.3
H29A C29 H29B 108.0
C26 C25 C30 108.84(15)
C26 C25 P4 113.78(13)
C30 C25 P4 117.06(13)
C26 C25 H25 105.4
C30 C25 H25 105.4
P4 C25 H25 105.4
C27 C26 C25 111.88(16)
C27 C26 H26A 109.2
C25 C26 H26A 109.2
C27 C26 H26B 109.2
C25 C26 H26B 109.2
H26A C26 H26B 107.9
C28 C27 C26 111.66(16)
C28 C27 H27A 109.3
C26 C27 H27A 109.3
C28 C27 H27B 109.3
C26 C27 H27B 109.3
H27A C27 H27B 107.9
C29 C30 C25 110.96(16)
C29 C30 H30A 109.4
C25 C30 H30A 109.4
C29 C30 H30B 109.4
C25 C30 H30B 109.4
H30A C30 H30B 108.0
C29 C28 C27 110.95(17)
C29 C28 H28A 109.4
C27 C28 H28A 109.4
C29 C28 H28B 109.4
C27 C28 H28B 109.4
H28A C28 H28B 108.0
C35 C36 C31 111.09(17)
C35 C36 H36A 109.4
C31 C36 H36A 109.4
C35 C36 H36B 109.4
C31 C36 H36B 109.4
H36A C36 H36B 108.0
C36 C31 C32 108.85(16)
C36 C31 P3 110.63(13)
C32 C31 P3 113.95(13)
C36 C31 H31 107.7
C32 C31 H31 107.7
P3 C31 H31 107.7
C33 C32 C31 110.76(17)
C33 C32 H32A 109.5
C31 C32 H32A 109.5
C33 C32 H32B 109.5
C31 C32 H32B 109.5
H32A C32 H32B 108.1
C34 C35 C36 111.70(19)
C34 C35 H35A 109.3
C36 C35 H35A 109.3
C34 C35 H35B 109.3
C36 C35 H35B 109.3
H35A C35 H35B 107.9
C33 C34 C35 111.99(18)
C33 C34 H34A 109.2
C35 C34 H34A 109.2
C33 C34 H34B 109.2
C35 C34 H34B 109.2
H34A C34 H34B 107.9
C34 C33 C32 111.90(18)
C34 C33 H33A 109.2
C32 C33 H33A 109.2
C34 C33 H33B 109.2
C32 C33 H33B 109.2
H33A C33 H33B 107.9
C38 C37 C42 110.03(16)
C38 C37 P2 116.52(13)
C42 C37 P2 112.60(12)
C38 C37 H37 105.6
C42 C37 H37 105.6
P2 C37 H37 105.6
C39 C38 C37 111.77(17)
C39 C38 H38A 109.3
C37 C38 H38A 109.3
C39 C38 H38B 109.3
C37 C38 H38B 109.3
H38A C38 H38B 107.9
C40 C39 C38 111.93(18)
C40 C39 H39A 109.2
C38 C39 H39A 109.2
C40 C39 H39B 109.2
C38 C39 H39B 109.2
H39A C39 H39B 107.9
C41 C42 C37 112.04(16)
C41 C42 H42A 109.2
C37 C42 H42A 109.2
C41 C42 H42B 109.2
C37 C42 H42B 109.2
H42A C42 H42B 107.9
C40 C41 C42 110.89(17)
C40 C41 H41A 109.5
C42 C41 H41A 109.5
C40 C41 H41B 109.5
C42 C41 H41B 109.5
H41A C41 H41B 108.1
C39 C40 C41 111.05(18)
C39 C40 H40A 109.4
C41 C40 H40A 109.4
C39 C40 H40B 109.4
C41 C40 H40B 109.4
H40A C40 H40B 108.0
N2 N1 Ru1 179.8(2)

loop_
_geom_bond_atom_site_label_1
_geom_bond_atom_site_label_2
_geom_bond_distance
C1A C2A 1.517(4)
C1A H1A1 0.9800
C1A H1A2 0.9800
C1A H1A3 0.9800
C2A C3A 1.517(4)
C2A H2A1 0.9900
C2A H2A2 0.9900
C3A C4A 1.509(3)
C3A H3A1 0.9900
C3A H3A2 0.9900
C4A C5A 1.512(4)
C4A H4A1 0.9900
C4A H4A2 0.9900
C5A H5A1 0.9800
C5A H5A2 0.9800
C5A H5A3 0.9800
Ru1 N1 2.0033(17)
Ru1 P1 2.2172(5)
Ru1 P4 2.3227(5)
Ru1 P2 2.3299(5)
Ru1 P3 2.3302(5)
P4 C6 1.8699(18)
P4 C13 1.8789(18)
P4 C25 1.8832(18)
P1 C3 1.8316(18)
P1 C1 1.8353(18)
P1 C5 1.8403(18)
P2 C2 1.8670(19)
P2 C37 1.8803(18)
P2 C7 1.8821(18)
P3 C4 1.8619(19)
P3 C31 1.8750(19)
P3 C19 1.8846(18)
C6 C5 1.529(2)
C6 H6A 0.9900
C6 H6B 0.9900
C2 C1 1.527(3)
C2 H2A 0.9900
C2 H2B 0.9900
C3 C4 1.529(2)
C3 H3A 0.9900
C3 H3B 0.9900
C1 H1A 0.9900
C1 H1B 0.9900
C5 H5A 0.9900
C5 H5B 0.9900
C4 H4A 0.9900
C4 H4B 0.9900
C7 C8 1.534(3)
C7 C10 1.535(3)
C7 H7 1.0000
C10 C11 1.527(3)
C10 H10A 0.9900
C10 H10B 0.9900
C9 C12 1.519(3)
C9 C8 1.527(3)
C9 H9A 0.9900
C9 H9B 0.9900
C8 H8A 0.9900
C8 H8B 0.9900
C11 C12 1.519(3)
C11 H11A 0.9900
C11 H11B 0.9900
C12 H12A 0.9900
C12 H12B 0.9900
C13 C14 1.531(2)
C13 C18 1.535(3)
C13 H13 1.0000
C17 C16 1.523(3)
C17 C18 1.528(2)
C17 H17A 0.9900
C17 H17B 0.9900
C14 C15 1.535(3)
C14 H14A 0.9900
C14 H14B 0.9900
C15 C16 1.521(3)
C15 H15A 0.9900
C15 H15B 0.9900
C16 H16A 0.9900
C16 H16B 0.9900
C18 H18A 0.9900
C18 H18B 0.9900
C19 C20 1.526(3)
C19 C24 1.543(3)
C19 H19 1.0000
C20 C21 1.534(3)
C20 H20A 0.9900
C20 H20B 0.9900
C24 C23 1.538(3)
C24 H24A 0.9900
C24 H24B 0.9900
C22 C23 1.514(3)
C22 C21 1.523(3)
C22 H22A 0.9900
C22 H22B 0.9900
C23 H23A 0.9900
C23 H23B 0.9900
C21 H21A 0.9900
C21 H21B 0.9900
C29 C28 1.512(3)
C29 C30 1.531(3)
C29 H29A 0.9900
C29 H29B 0.9900
C25 C26 1.531(3)
C25 C30 1.539(3)
C25 H25 1.0000
C26 C27 1.530(3)
C26 H26A 0.9900
C26 H26B 0.9900
C27 C28 1.526(3)
C27 H27A 0.9900
C27 H27B 0.9900
C30 H30A 0.9900
C30 H30B 0.9900
C28 H28A 0.9900
C28 H28B 0.9900
C36 C35 1.526(3)
C36 C31 1.535(3)
C36 H36A 0.9900
C36 H36B 0.9900
C31 C32 1.535(3)
C31 H31 1.0000
C32 C33 1.532(3)
C32 H32A 0.9900
C32 H32B 0.9900
C35 C34 1.522(3)
C35 H35A 0.9900
C35 H35B 0.9900
C34 C33 1.520(3)
C34 H34A 0.9900
C34 H34B 0.9900
C33 H33A 0.9900
C33 H33B 0.9900
C37 C38 1.531(3)
C37 C42 1.534(3)
C37 H37 1.0000
C38 C39 1.531(3)
C38 H38A 0.9900
C38 H38B 0.9900
C39 C40 1.513(3)
C39 H39A 0.9900
C39 H39B 0.9900
C42 C41 1.531(3)
C42 H42A 0.9900
C42 H42B 0.9900
C41 C40 1.524(3)
C41 H41A 0.9900
C41 H41B 0.9900
C40 H40A 0.9900
C40 H40B 0.9900
N1 N2 1.097(2)
